data_7715518
loop_
_publ_author_name
'Hsu, Ming-Chi'
'Lin, Ru Yan'
'Sun, Tzu-Yen'
'Huang, Yu-Xin'
'Li, Min-Sian'
'Li, Yu-Huei'
'Chen, Hui-Lung'
'Shieh, Minghuey'

_publ_section_title
;
 Inorganic-organic hybrid Cu-dipyridyl semiconducting polymers based on
 the redox-active cluster [SFe<sub>3</sub>(CO)<sub>9</sub>]<sup>2-</sup>:
 filling the gap in iron carbonyl chalcogenide polymers.
;
_journal_issue 17
_journal_name_full 'Dalton transactions (Cambridge, England : 2003)'
_journal_page_first 7303
_journal_page_last 7314
_journal_paper_doi 10.1039/d4dt00254g
_journal_volume 53
_journal_year 2024
_chemical_formula_moiety 'C70 H46 Cu4 Fe6 N10 O18 S2'
_chemical_formula_sum 'C70 H46 Cu4 Fe6 N10 O18 S2'
_chemical_formula_weight 1968.55
_space_group_crystal_system monoclinic
_space_group_IT_number 15
_space_group_name_Hall '-C 2yc'
_space_group_name_H-M_alt 'C 1 2/c 1'
_atom_sites_solution_hydrogens geom
_atom_sites_solution_primary direct
_atom_sites_solution_secondary difmap
_audit_creation_method SHELXL-2014/7
_audit_update_record
;
2023-12-25 deposited with the CCDC.	2024-03-25 downloaded from the CCDC.
;
_cell_angle_alpha 90
_cell_angle_beta 91.936(2)
_cell_angle_gamma 90
_cell_formula_units_Z 4
_cell_length_a 10.1738(6)
_cell_length_b 22.2440(14)
_cell_length_c 39.699(2)
_cell_measurement_reflns_used 7534
_cell_measurement_temperature 200(2)
_cell_measurement_theta_max 22.546
_cell_measurement_theta_min 2.202
_cell_volume 8979.0(9)
_computing_molecular_graphics 'Ortep-3 for Windows (Farrugia, 1997)'
_computing_publication_material 'WinGX publication routines (Farrugia, 2005)'
_computing_structure_refinement 'SHELXL-2014/7 (Sheldrick, 2014)'
_computing_structure_solution 'SHELXL-2014/7 (Sheldrick, 2014)'
_diffrn_ambient_temperature 200(2)
_diffrn_measured_fraction_theta_full 0.995
_diffrn_measured_fraction_theta_max 0.995
_diffrn_measurement_device_type 'D8 Venture'
_diffrn_measurement_method 'phi scan & omega scan'
_diffrn_radiation_type MoK\a
_diffrn_radiation_wavelength 0.71073
_diffrn_reflns_av_R_equivalents 0.1046
_diffrn_reflns_av_unetI/netI 0.0880
_diffrn_reflns_Laue_measured_fraction_full 0.995
_diffrn_reflns_Laue_measured_fraction_max 0.995
_diffrn_reflns_limit_h_max 12
_diffrn_reflns_limit_h_min -12
_diffrn_reflns_limit_k_max 26
_diffrn_reflns_limit_k_min -26
_diffrn_reflns_limit_l_max 47
_diffrn_reflns_limit_l_min -38
_diffrn_reflns_number 43235
_diffrn_reflns_point_group_measured_fraction_full 0.995
_diffrn_reflns_point_group_measured_fraction_max 0.995
_diffrn_reflns_theta_full 25.040
_diffrn_reflns_theta_max 25.040
_diffrn_reflns_theta_min 2.202
_diffrn_source 'fine-focus sealed tube'
_exptl_absorpt_coefficient_mu 1.975
_exptl_absorpt_correction_T_max 0.9252
_exptl_absorpt_correction_T_min 0.7833
_exptl_absorpt_correction_type multi-scan
_exptl_absorpt_process_details SADABS
_exptl_crystal_colour black
_exptl_crystal_density_diffrn 1.456
_exptl_crystal_density_method 'not measured'
_exptl_crystal_description prism
_exptl_crystal_F_000 3936
_exptl_crystal_size_max 0.130
_exptl_crystal_size_mid 0.100
_exptl_crystal_size_min 0.040
_refine_diff_density_max 1.168
_refine_diff_density_min -0.768
_refine_diff_density_rms 0.113
_refine_ls_extinction_method none
_refine_ls_goodness_of_fit_ref 1.074
_refine_ls_hydrogen_treatment constr
_refine_ls_matrix_type full
_refine_ls_number_parameters 528
_refine_ls_number_reflns 7920
_refine_ls_number_restraints 3
_refine_ls_restrained_S_all 1.077
_refine_ls_R_factor_all 0.1400
_refine_ls_R_factor_gt 0.0707
_refine_ls_shift/su_max 0.000
_refine_ls_shift/su_mean 0.000
_refine_ls_structure_factor_coef Fsqd
_refine_ls_weighting_details 'w=1/[\s^2^(Fo^2^)+(0.0817P)^2^+85.0332P] where P=(Fo^2^+2Fc^2^)/3'
_refine_ls_weighting_scheme calc
_refine_ls_wR_factor_gt 0.1759
_refine_ls_wR_factor_ref 0.2136
_reflns_Friedel_coverage 0.000
_reflns_number_gt 4516
_reflns_number_total 7920
_reflns_threshold_expression 'I > 2\s(I)'
_cod_data_source_file d4dt00254g2.cif
_cod_data_source_block 1-bpee-2D-1
_cod_depositor_comments 'Adding full bibliography for 7715517--7715522.cif.'
_cod_original_cell_volume 8979.1(9)
_cod_original_sg_symbol_H-M 'C 2/c'
_cod_database_code 7715518
_shelx_shelxl_version_number 2014/7
_shelx_space_group_comment
;
The symmetry employed for this shelxl refinement is uniquely defined
by the following loop, which should always be used as a source of
symmetry information in preference to the above space-group names.
They are only intended as comments.
;
_shelx_estimated_absorpt_t_min 0.783
_shelx_estimated_absorpt_t_max 0.925

loop_
_space_group_symop_operation_xyz
'x, y, z'
'-x, y, -z+1/2'
'x+1/2, y+1/2, z'
'-x+1/2, y+1/2, -z+1/2'
'-x, -y, -z'
'x, -y, z-1/2'
'-x+1/2, -y+1/2, -z'
'x+1/2, -y+1/2, z-1/2'

loop_
_atom_site_label
_atom_site_type_symbol
_atom_site_fract_x
_atom_site_fract_y
_atom_site_fract_z
_atom_site_U_iso_or_equiv
_atom_site_adp_type
_atom_site_occupancy
_atom_site_site_symmetry_order
_atom_site_calc_flag
_atom_site_refinement_flags_posn
_atom_site_refinement_flags_adp
_atom_site_refinement_flags_occupancy
_atom_site_disorder_assembly
_atom_site_disorder_group
C1 C 0.1775(10) 0.3991(5) 0.3748(3) 0.061(3) Uani 1 1 d . . . . .
C2 C 0.4098(12) 0.3639(6) 0.3851(3) 0.085(4) Uani 1 1 d . . . . .
C3 C 0.3266(9) 0.4535(5) 0.4221(2) 0.064(3) Uani 1 1 d . . . . .
C4 C 0.2674(10) 0.5762(6) 0.3992(2) 0.066(3) Uani 1 1 d . . . . .
C5 C 0.2538(9) 0.5948(5) 0.3304(3) 0.054(2) Uani 1 1 d . . . . .
C6 C 0.0955(9) 0.5204(5) 0.3603(3) 0.058(3) Uani 1 1 d . . . . .
C7 C 0.3383(9) 0.4975(5) 0.2794(2) 0.061(3) Uani 1 1 d . . . . .
C8 C 0.1479(10) 0.4368(5) 0.3054(3) 0.062(3) Uani 1 1 d . . . . .
C9 C 0.3854(10) 0.3865(6) 0.3051(3) 0.065(3) Uani 1 1 d . . . . .
C10 C 0.6648(9) 0.4274(5) 0.4561(2) 0.067(3) Uani 1 1 d . . . . .
H10 H 0.5731 0.4287 0.4597 0.081 Uiso 1 1 calc R U . . .
C11 C 0.7480(10) 0.4249(6) 0.4836(2) 0.069(3) Uani 1 1 d . . . . .
H11 H 0.7138 0.4253 0.5055 0.083 Uiso 1 1 calc R U . . .
C12 C 0.8840(9) 0.4219(5) 0.4795(2) 0.054(2) Uani 1 1 d . . . . .
C13 C 0.9246(10) 0.4217(6) 0.4466(2) 0.069(3) Uani 1 1 d . . . . .
H13 H 1.0155 0.4189 0.4422 0.083 Uiso 1 1 calc R U . . .
C14 C 0.8337(10) 0.4256(5) 0.4205(2) 0.067(3) Uani 1 1 d . . . . .
H14 H 0.8648 0.4265 0.3982 0.080 Uiso 1 1 calc R U . . .
C15 C 0.9745(9) 0.4181(5) 0.5088(2) 0.059(3) Uani 1 1 d . . . . .
H15 H 0.9369 0.4188 0.5304 0.071 Uiso 1 1 calc R U . . .
C16 C 1.1037(10) 0.4138(5) 0.5080(2) 0.065(3) Uani 1 1 d . . . . .
H16 H 1.1399 0.4122 0.4863 0.079 Uiso 1 1 calc R U . . .
C17 C 0.8026(9) 0.5889(5) 0.4635(2) 0.051(2) Uani 1 1 d . . . . .
C18 C 0.8364(10) 0.5859(5) 0.4301(2) 0.069(3) Uani 1 1 d . . . . .
H18 H 0.9260 0.5819 0.4245 0.083 Uiso 1 1 calc R U . . .
C19 C 0.7389(11) 0.5888(5) 0.4049(2) 0.070(3) Uani 1 1 d . . . . .
H19 H 0.7651 0.5872 0.3822 0.084 Uiso 1 1 calc R U . . .
C20 C 0.5812(10) 0.5967(5) 0.4430(2) 0.069(3) Uani 1 1 d . . . . .
H20 H 0.4915 0.6015 0.4482 0.083 Uiso 1 1 calc R U . . .
C21 C 0.6704(10) 0.5936(6) 0.4692(2) 0.080(4) Uani 1 1 d . . . . .
H21 H 0.6412 0.5947 0.4917 0.096 Uiso 1 1 calc R U . . .
C22 C 0.5597(10) 0.7111(5) 0.3394(3) 0.061(3) Uani 1 1 d . . . . .
H22 H 0.5380 0.7279 0.3605 0.074 Uiso 1 1 calc R U . . .
C23 C 0.5983(10) 0.7492(5) 0.3147(3) 0.069(3) Uani 1 1 d . . . . .
H23 H 0.6017 0.7911 0.3190 0.083 Uiso 1 1 calc R U . . .
C24 C 0.6315(10) 0.7284(7) 0.2843(3) 0.076(4) Uani 1 1 d . . . . .
C25 C 0.6260(9) 0.6677(7) 0.2795(2) 0.073(4) Uani 1 1 d . . . . .
H25 H 0.6504 0.6510 0.2586 0.087 Uiso 1 1 calc R U . . .
C26 C 0.5840(10) 0.6295(5) 0.3054(2) 0.063(3) Uani 1 1 d . . . . .
H26 H 0.5792 0.5874 0.3015 0.075 Uiso 1 1 calc R U . . .
C27 C 0.6673(14) 0.7767(10) 0.2606(3) 0.055(5) Uani 0.66(3) 1 d D . P A 1
H27 H 0.6730 0.8168 0.2687 0.066 Uiso 0.66(3) 1 calc R U P A 1
C28 C 0.6912(14) 0.7664(9) 0.2293(4) 0.056(5) Uani 0.66(3) 1 d D . P A 1
H28 H 0.6857 0.7265 0.2208 0.068 Uiso 0.66(3) 1 calc R U P A 1
C27' C 0.680(2) 0.8014(10) 0.2446(8) 0.032(8) Uiso 0.34(3) 1 d D . P A 2
H27' H 0.6530 0.8295 0.2610 0.038 Uiso 0.34(3) 1 calc R U P A 2
C28' C 0.688(3) 0.7431(11) 0.2480(11) 0.055(11) Uiso 0.34(3) 1 d D . P A 2
H28' H 0.7206 0.7151 0.2322 0.066 Uiso 0.34(3) 1 calc R U P A 2
C29 C 0.7273(10) 0.8166(8) 0.2066(3) 0.081(4) Uani 1 1 d . . . . .
C30 C 0.7489(10) 0.8769(7) 0.2106(3) 0.076(4) Uani 1 1 d . . . . .
H30 H 0.7360 0.8948 0.2320 0.091 Uiso 1 1 calc R U . . .
C31 C 0.7109(9) 0.4126(6) 0.3157(2) 0.063(3) Uani 1 1 d . . . . .
H31 H 0.6962 0.4542 0.3120 0.075 Uiso 1 1 calc R U . . .
C32 C 0.7167(10) 0.3322(5) 0.3504(3) 0.066(3) Uani 1 1 d . . . . .
H32 H 0.7069 0.3149 0.3721 0.079 Uiso 1 1 calc R U . . .
C33 C 0.7432(11) 0.7955(6) 0.1760(4) 0.088(4) Uani 1 1 d . . . . .
H33 H 0.7271 0.7541 0.1717 0.105 Uiso 1 1 calc R U . . .
C34 C 0.483(2) 0.1842(13) 0.3574(13) 0.097(13) Uani 0.5 1 d . . P . .
C35 C 0.446(2) 0.1928(12) 0.3290(8) 0.090(10) Uani 0.5 1 d . . P . .
H35A H 0.5164 0.2115 0.3165 0.135 Uiso 0.5 1 calc R U P . .
H35B H 0.3692 0.2196 0.3288 0.135 Uiso 0.5 1 calc R U P . .
H35C H 0.4211 0.1544 0.3185 0.135 Uiso 0.5 1 calc R U P . .
C36 C 0.326(3) 0.7394(11) 0.4266(7) 0.089(9) Uani 0.5 1 d . . P . .
C37 C 0.222(3) 0.7437(11) 0.4500(7) 0.107(10) Uani 0.5 1 d . . P . .
H37A H 0.1499 0.7166 0.4430 0.160 Uiso 0.5 1 calc R U P . .
H37B H 0.1889 0.7852 0.4505 0.160 Uiso 0.5 1 calc R U P . .
H37C H 0.2551 0.7324 0.4726 0.160 Uiso 0.5 1 calc R U P . .
Cu1 Cu 0.58862(11) 0.43409(6) 0.38301(3) 0.0494(3) Uani 1 1 d . . . . .
Cu2 Cu 0.48641(12) 0.59349(6) 0.37056(3) 0.0594(4) Uani 1 1 d . U . . .
Fe1 Fe 0.33165(12) 0.43115(6) 0.38035(3) 0.0481(4) Uani 1 1 d . . . . .
Fe2 Fe 0.26464(12) 0.53821(6) 0.36048(3) 0.0439(4) Uani 1 1 d . . . . .
Fe3 Fe 0.31226(12) 0.45571(7) 0.31629(3) 0.0475(4) Uani 1 1 d . . . . .
N1 N 0.7036(7) 0.4282(4) 0.42447(17) 0.051(2) Uani 1 1 d . . . . .
N2 N 0.6092(7) 0.5936(4) 0.41059(17) 0.0501(19) Uani 1 1 d . . . . .
N3 N 0.5507(7) 0.6516(4) 0.33567(16) 0.0478(19) Uani 1 1 d . . . . .
N4 N 0.6924(7) 0.3897(4) 0.34629(18) 0.051(2) Uani 1 1 d . . . . .
N5 N 0.527(3) 0.1790(11) 0.3851(9) 0.107(10) Uani 0.5 1 d . . P . .
N6 N 0.405(3) 0.7357(16) 0.4122(8) 0.162(16) Uani 0.5 1 d . . P . .
O1 O 0.0755(9) 0.3737(4) 0.3740(2) 0.104(2) Uani 1 1 d . . . . .
O2 O 0.4477(9) 0.3129(4) 0.3897(2) 0.104(2) Uani 1 1 d . . . . .
O3 O 0.3190(8) 0.4669(4) 0.45049(18) 0.094(3) Uani 1 1 d . . . . .
O4 O 0.2552(8) 0.6005(4) 0.4249(2) 0.094(3) Uani 1 1 d . . . . .
O5 O 0.2404(7) 0.6319(4) 0.3099(2) 0.082(2) Uani 1 1 d . . . . .
O6 O -0.0157(7) 0.5131(4) 0.3607(2) 0.098(3) Uani 1 1 d . . . . .
O7 O 0.3502(8) 0.5228(4) 0.25466(19) 0.095(3) Uani 1 1 d . . . . .
O8 O 0.0417(8) 0.4233(4) 0.2977(2) 0.098(3) Uani 1 1 d . . . . .
O9 O 0.4301(8) 0.3407(4) 0.2975(2) 0.100(3) Uani 1 1 d . . . . .
S1 S 0.4570(2) 0.49480(11) 0.35177(5) 0.0427(5) Uani 1 1 d . U . . .

loop_
_atom_site_aniso_label
_atom_site_aniso_U_11
_atom_site_aniso_U_22
_atom_site_aniso_U_33
_atom_site_aniso_U_23
_atom_site_aniso_U_13
_atom_site_aniso_U_12
C1 0.052(6) 0.072(8) 0.061(6) -0.008(6) 0.020(5) -0.004(6)
C2 0.089(9) 0.064(8) 0.103(10) 0.032(7) 0.038(7) 0.009(7)
C3 0.043(5) 0.105(9) 0.043(6) 0.021(6) 0.011(4) -0.007(5)
C4 0.054(6) 0.103(9) 0.042(6) -0.016(6) 0.003(5) 0.017(6)
C5 0.046(5) 0.051(6) 0.065(6) 0.015(5) 0.001(5) 0.002(5)
C6 0.042(6) 0.067(7) 0.067(6) -0.007(5) 0.016(5) 0.015(5)
C7 0.044(5) 0.099(9) 0.040(5) 0.006(6) -0.005(4) 0.002(6)
C8 0.044(6) 0.081(8) 0.061(6) -0.024(6) 0.006(5) -0.018(5)
C9 0.048(6) 0.077(8) 0.069(7) -0.022(6) -0.013(5) -0.002(6)
C10 0.045(5) 0.124(10) 0.034(5) -0.002(6) 0.002(4) 0.012(6)
C11 0.053(6) 0.113(10) 0.042(5) -0.001(6) 0.009(5) 0.012(6)
C12 0.046(5) 0.072(7) 0.043(5) -0.002(5) 0.005(4) 0.001(5)
C13 0.045(6) 0.118(10) 0.043(6) -0.006(6) 0.003(5) 0.011(6)
C14 0.057(6) 0.115(10) 0.028(5) 0.002(5) 0.004(4) 0.015(6)
C15 0.052(6) 0.095(9) 0.031(5) -0.001(5) 0.002(4) 0.009(6)
C16 0.052(6) 0.109(9) 0.036(5) 0.005(5) -0.002(4) 0.001(6)
C17 0.057(6) 0.068(7) 0.027(4) 0.004(4) 0.001(4) 0.000(5)
C18 0.058(6) 0.110(10) 0.039(5) 0.002(6) -0.011(5) 0.002(6)
C19 0.072(7) 0.106(10) 0.032(5) -0.008(5) 0.002(5) 0.012(7)
C20 0.045(6) 0.115(10) 0.049(6) 0.001(6) 0.000(5) -0.002(6)
C21 0.062(7) 0.147(12) 0.030(5) 0.013(6) -0.004(5) 0.012(7)
C22 0.065(7) 0.055(7) 0.065(7) -0.013(6) -0.007(5) 0.000(6)
C23 0.058(6) 0.074(8) 0.075(8) 0.022(7) 0.000(6) -0.012(6)
C24 0.053(6) 0.108(11) 0.064(8) 0.041(7) -0.021(5) -0.035(7)
C25 0.043(6) 0.143(13) 0.033(5) 0.009(7) 0.007(4) -0.026(7)
C26 0.063(6) 0.079(8) 0.046(6) -0.006(5) 0.005(5) -0.006(6)
C27 0.051(9) 0.068(13) 0.046(10) 0.014(10) 0.004(7) -0.009(9)
C28 0.053(9) 0.068(13) 0.049(10) 0.004(10) 0.010(7) -0.009(8)
C29 0.043(6) 0.137(13) 0.063(8) 0.045(9) -0.003(5) -0.013(7)
C30 0.041(6) 0.147(13) 0.039(6) 0.003(7) -0.001(4) -0.011(7)
C31 0.042(5) 0.103(9) 0.044(6) -0.009(6) 0.014(4) 0.006(5)
C32 0.061(7) 0.074(8) 0.061(7) -0.011(6) 0.000(5) 0.025(6)
C33 0.068(8) 0.086(10) 0.110(11) 0.038(9) 0.004(7) -0.025(7)
C34 0.028(16) 0.050(18) 0.21(5) -0.04(3) 0.02(2) -0.001(12)
C35 0.034(13) 0.072(19) 0.16(3) -0.021(19) -0.043(16) 0.018(11)
C36 0.086(18) 0.072(18) 0.11(2) 0.060(16) 0.027(16) 0.028(15)
C37 0.18(3) 0.044(15) 0.10(2) -0.011(14) 0.02(2) 0.020(17)
Cu1 0.0461(6) 0.0678(8) 0.0343(6) -0.0038(5) -0.0003(5) 0.0116(6)
Cu2 0.0626(8) 0.0760(9) 0.0391(6) 0.0124(6) -0.0068(5) -0.0181(7)
Fe1 0.0450(7) 0.0557(9) 0.0443(7) 0.0063(6) 0.0114(6) 0.0028(7)
Fe2 0.0372(7) 0.0558(9) 0.0391(7) 0.0017(6) 0.0070(5) 0.0038(6)
Fe3 0.0381(7) 0.0669(10) 0.0375(7) -0.0043(6) 0.0033(5) 0.0004(6)
N1 0.041(4) 0.074(6) 0.038(4) -0.003(4) 0.003(3) 0.010(4)
N2 0.045(4) 0.067(6) 0.038(4) 0.008(4) 0.003(3) 0.001(4)
N3 0.043(4) 0.069(6) 0.031(4) 0.003(4) -0.002(3) -0.001(4)
N4 0.051(5) 0.061(6) 0.041(4) -0.005(4) 0.003(3) 0.010(4)
N5 0.071(18) 0.057(15) 0.19(3) -0.022(19) 0.018(18) 0.013(13)
N6 0.088(18) 0.25(4) 0.15(3) 0.13(3) 0.065(17) 0.06(2)
O1 0.091(5) 0.087(5) 0.136(6) 0.015(4) 0.040(4) -0.001(4)
O2 0.091(5) 0.087(5) 0.136(6) 0.015(4) 0.040(4) -0.001(4)
O3 0.086(6) 0.153(8) 0.044(4) 0.008(5) 0.010(4) -0.003(5)
O4 0.072(5) 0.138(8) 0.070(5) -0.040(5) 0.004(4) 0.012(5)
O5 0.059(5) 0.086(6) 0.100(6) 0.039(5) 0.000(4) 0.008(4)
O6 0.045(5) 0.115(7) 0.137(8) -0.033(6) 0.031(5) -0.002(4)
O7 0.105(6) 0.127(8) 0.052(5) 0.023(5) 0.003(4) -0.023(6)
O8 0.052(5) 0.140(8) 0.102(6) -0.033(6) -0.004(4) -0.014(5)
O9 0.069(5) 0.091(7) 0.139(8) -0.062(6) -0.027(5) 0.022(5)
S1 0.0342(11) 0.0620(14) 0.0321(11) 0.0028(10) 0.0044(9) 0.0041(11)

loop_
_atom_type_symbol
_atom_type_description
_atom_type_scat_dispersion_real
_atom_type_scat_dispersion_imag
_atom_type_scat_source
C C 0.0033 0.0016 'International Tables Vol C Tables 4.2.6.8 and 6.1.1.4'
H H 0.0000 0.0000 'International Tables Vol C Tables 4.2.6.8 and 6.1.1.4'
Cu Cu 0.3201 1.2651 'International Tables Vol C Tables 4.2.6.8 and 6.1.1.4'
Fe Fe 0.3463 0.8444 'International Tables Vol C Tables 4.2.6.8 and 6.1.1.4'
N N 0.0061 0.0033 'International Tables Vol C Tables 4.2.6.8 and 6.1.1.4'
O O 0.0106 0.0060 'International Tables Vol C Tables 4.2.6.8 and 6.1.1.4'
S S 0.1246 0.1234 'International Tables Vol C Tables 4.2.6.8 and 6.1.1.4'

loop_
_geom_angle_atom_site_label_1
_geom_angle_atom_site_label_2
_geom_angle_atom_site_label_3
_geom_angle
_geom_angle_site_symmetry_1
_geom_angle_site_symmetry_3
_geom_angle_publ_flag
O1 C1 Fe1 173.0(10) . . ?
O2 C2 Fe1 170.5(11) . . ?
O2 C2 Cu1 112.1(9) . . ?
Fe1 C2 Cu1 77.1(5) . . ?
O3 C3 Fe1 177.2(10) . . ?
O4 C4 Fe2 172.9(9) . . ?
O5 C5 Fe2 176.8(9) . . ?
O6 C6 Fe2 175.1(10) . . ?
O7 C7 Fe3 176.4(10) . . ?
O8 C8 Fe3 178.0(10) . . ?
O9 C9 Fe3 178.3(9) . . ?
N1 C10 C11 124.2(9) . . ?
N1 C10 H10 117.9 . . ?
C11 C10 H10 117.9 . . ?
C10 C11 C12 120.1(9) . . ?
C10 C11 H11 119.9 . . ?
C12 C11 H11 119.9 . . ?
C13 C12 C11 115.8(9) . . ?
C13 C12 C15 123.4(9) . . ?
C11 C12 C15 120.8(8) . . ?
C14 C13 C12 120.0(9) . . ?
C14 C13 H13 120.0 . . ?
C12 C13 H13 120.0 . . ?
N1 C14 C13 124.0(9) . . ?
N1 C14 H14 118.0 . . ?
C13 C14 H14 118.0 . . ?
C16 C15 C12 126.0(9) . . ?
C16 C15 H15 117.0 . . ?
C12 C15 H15 117.0 . . ?
C15 C16 C17 127.6(9) . 5_766 ?
C15 C16 H16 116.2 . . ?
C17 C16 H16 116.2 5_766 . ?
C21 C17 C18 116.0(8) . . ?
C21 C17 C16 119.5(8) . 5_766 ?
C18 C17 C16 124.5(9) . 5_766 ?
C17 C18 C19 119.7(10) . . ?
C17 C18 H18 120.2 . . ?
C19 C18 H18 120.2 . . ?
N2 C19 C18 124.2(9) . . ?
N2 C19 H19 117.9 . . ?
C18 C19 H19 117.9 . . ?
N2 C20 C21 125.4(10) . . ?
N2 C20 H20 117.3 . . ?
C21 C20 H20 117.3 . . ?
C20 C21 C17 120.6(9) . . ?
C20 C21 H21 119.7 . . ?
C17 C21 H21 119.7 . . ?
N3 C22 C23 123.9(10) . . ?
N3 C22 H22 118.0 . . ?
C23 C22 H22 118.0 . . ?
C24 C23 C22 121.2(12) . . ?
C24 C23 H23 119.4 . . ?
C22 C23 H23 119.4 . . ?
C23 C24 C25 117.1(10) . . ?
C23 C24 C27 113.3(14) . . ?
C25 C24 C27 129.7(13) . . ?
C23 C24 C28' 147.7(16) . . ?
C25 C24 C28' 95.1(14) . . ?
C24 C25 C26 120.3(10) . . ?
C24 C25 H25 119.8 . . ?
C26 C25 H25 119.8 . . ?
N3 C26 C25 121.4(11) . . ?
N3 C26 H26 119.3 . . ?
C25 C26 H26 119.3 . . ?
C28 C27 C24 123(2) . . ?
C28 C27 H27 118.7 . . ?
C24 C27 H27 118.7 . . ?
C27 C28 C29 120(2) . . ?
C27 C28 H28 119.8 . . ?
C29 C28 H28 119.8 . . ?
C28' C27' C29 106(3) . . ?
C28' C27' H27' 126.8 . . ?
C29 C27' H27' 126.8 . . ?
C27' C28' C24 106(3) . . ?
C27' C28' H28' 127.1 . . ?
C24 C28' H28' 127.1 . . ?
C33 C29 C30 115.5(11) . . ?
C33 C29 C28 109.4(15) . . ?
C30 C29 C28 135.1(14) . . ?
C33 C29 C27' 145.9(16) . . ?
C30 C29 C27' 98.4(14) . . ?
C29 C30 C31 121.7(11) . 4_655 ?
C29 C30 H30 119.2 . . ?
C31 C30 H30 119.2 4_655 . ?
N4 C31 C30 121.5(12) . 4_645 ?
N4 C31 H31 119.3 . . ?
C30 C31 H31 119.3 4_645 . ?
N4 C32 C33 122.2(11) . 4_645 ?
N4 C32 H32 118.9 . . ?
C33 C32 H32 118.9 4_645 . ?
C29 C33 C32 122.1(13) . 4_655 ?
C29 C33 H33 119.0 . . ?
C32 C33 H33 119.0 4_655 . ?
N5 C34 C35 175(4) . . ?
C34 C35 H35A 109.5 . . ?
C34 C35 H35B 109.5 . . ?
H35A C35 H35B 109.5 . . ?
C34 C35 H35C 109.5 . . ?
H35A C35 H35C 109.5 . . ?
H35B C35 H35C 109.5 . . ?
N6 C36 C37 174(4) . . ?
C36 C37 H37A 109.5 . . ?
C36 C37 H37B 109.5 . . ?
H37A C37 H37B 109.5 . . ?
C36 C37 H37C 109.5 . . ?
H37A C37 H37C 109.5 . . ?
H37B C37 H37C 109.5 . . ?
N1 Cu1 N4 104.5(3) . . ?
N1 Cu1 S1 145.0(2) . . ?
N4 Cu1 S1 101.9(2) . . ?
N1 Cu1 C2 110.7(4) . . ?
N4 Cu1 C2 96.9(4) . . ?
S1 Cu1 C2 88.4(3) . . ?
N1 Cu1 Fe1 126.2(2) . . ?
N4 Cu1 Fe1 119.4(2) . . ?
S1 Cu1 Fe1 54.24(7) . . ?
C2 Cu1 Fe1 39.4(3) . . ?
N2 Cu2 N3 109.8(3) . . ?
N2 Cu2 S1 109.1(2) . . ?
N3 Cu2 S1 115.1(2) . . ?
N2 Cu2 Fe2 130.2(2) . . ?
N3 Cu2 Fe2 119.9(2) . . ?
S1 Cu2 Fe2 53.28(6) . . ?
C2 Fe1 C1 94.0(6) . . ?
C2 Fe1 C3 100.0(6) . . ?
C1 Fe1 C3 100.6(4) . . ?
C2 Fe1 S1 109.9(4) . . ?
C1 Fe1 S1 136.5(4) . . ?
C3 Fe1 S1 109.8(4) . . ?
C2 Fe1 Fe2 163.4(4) . . ?
C1 Fe1 Fe2 96.4(4) . . ?
C3 Fe1 Fe2 90.7(4) . . ?
S1 Fe1 Fe2 54.09(7) . . ?
C2 Fe1 Fe3 108.3(4) . . ?
C1 Fe1 Fe3 85.6(3) . . ?
C3 Fe1 Fe3 150.6(4) . . ?
S1 Fe1 Fe3 52.97(7) . . ?
Fe2 Fe1 Fe3 59.96(5) . . ?
C2 Fe1 Cu1 63.5(4) . . ?
C1 Fe1 Cu1 156.4(4) . . ?
C3 Fe1 Cu1 90.9(3) . . ?
S1 Fe1 Cu1 54.48(7) . . ?
Fe2 Fe1 Cu1 103.99(6) . . ?
Fe3 Fe1 Cu1 94.42(5) . . ?
C5 Fe2 C4 104.6(5) . . ?
C5 Fe2 C6 97.0(5) . . ?
C4 Fe2 C6 95.6(5) . . ?
C5 Fe2 S1 104.1(3) . . ?
C4 Fe2 S1 111.0(3) . . ?
C6 Fe2 S1 140.0(3) . . ?
C5 Fe2 Cu2 78.3(3) . . ?
C4 Fe2 Cu2 69.4(4) . . ?
C6 Fe2 Cu2 162.1(3) . . ?
S1 Fe2 Cu2 57.48(7) . . ?
C5 Fe2 Fe1 152.3(3) . . ?
C4 Fe2 Fe1 100.4(4) . . ?
C6 Fe2 Fe1 92.4(3) . . ?
S1 Fe2 Fe1 54.81(7) . . ?
Cu2 Fe2 Fe1 99.81(6) . . ?
C5 Fe2 Fe3 93.2(3) . . ?
C4 Fe2 Fe3 159.3(4) . . ?
C6 Fe2 Fe3 92.5(3) . . ?
S1 Fe2 Fe3 53.24(7) . . ?
Cu2 Fe2 Fe3 105.00(6) . . ?
Fe1 Fe2 Fe3 60.20(5) . . ?
C7 Fe3 C8 95.2(5) . . ?
C7 Fe3 C9 99.9(5) . . ?
C8 Fe3 C9 97.7(5) . . ?
C7 Fe3 S1 102.1(3) . . ?
C8 Fe3 S1 150.0(3) . . ?
C9 Fe3 S1 103.2(3) . . ?
C7 Fe3 Fe2 103.1(4) . . ?
C8 Fe3 Fe2 97.9(3) . . ?
C9 Fe3 Fe2 150.8(3) . . ?
S1 Fe3 Fe2 54.52(7) . . ?
C7 Fe3 Fe1 156.2(3) . . ?
C8 Fe3 Fe1 103.3(3) . . ?
C9 Fe3 Fe1 92.6(4) . . ?
S1 Fe3 Fe1 54.97(7) . . ?
Fe2 Fe3 Fe1 59.85(5) . . ?
C10 N1 C14 115.8(8) . . ?
C10 N1 Cu1 126.7(6) . . ?
C14 N1 Cu1 117.5(6) . . ?
C20 N2 C19 114.1(8) . . ?
C20 N2 Cu2 128.6(6) . . ?
C19 N2 Cu2 117.2(6) . . ?
C22 N3 C26 116.1(9) . . ?
C22 N3 Cu2 125.6(7) . . ?
C26 N3 Cu2 118.3(7) . . ?
C32 N4 C31 117.0(9) . . ?
C32 N4 Cu1 118.3(7) . . ?
C31 N4 Cu1 123.1(7) . . ?
Fe3 S1 Fe2 72.24(8) . . ?
Fe3 S1 Fe1 72.06(8) . . ?
Fe2 S1 Fe1 71.10(8) . . ?
Fe3 S1 Cu1 119.56(12) . . ?
Fe2 S1 Cu1 133.47(10) . . ?
Fe1 S1 Cu1 71.28(8) . . ?
Fe3 S1 Cu2 131.08(11) . . ?
Fe2 S1 Cu2 69.24(8) . . ?
Fe1 S1 Cu2 120.11(10) . . ?
Cu1 S1 Cu2 108.74(9) . . ?

loop_
_geom_bond_atom_site_label_1
_geom_bond_atom_site_label_2
_geom_bond_distance
_geom_bond_site_symmetry_2
_geom_bond_publ_flag
C1 O1 1.181(12) . ?
C1 Fe1 1.731(11) . ?
C2 O2 1.211(13) . ?
C2 Fe1 1.701(13) . ?
C2 Cu1 2.401(13) . ?
C3 O3 1.171(12) . ?
C3 Fe1 1.733(11) . ?
C4 O4 1.168(11) . ?
C4 Fe2 1.752(10) . ?
C5 O5 1.164(11) . ?
C5 Fe2 1.736(10) . ?
C6 O6 1.144(11) . ?
C6 Fe2 1.766(10) . ?
C7 O7 1.141(11) . ?
C7 Fe3 1.763(11) . ?
C8 O8 1.153(11) . ?
C8 Fe3 1.764(10) . ?
C9 O9 1.159(12) . ?
C9 Fe3 1.774(12) . ?
C10 N1 1.329(11) . ?
C10 C11 1.358(13) . ?
C10 H10 0.9500 . ?
C11 C12 1.399(13) . ?
C11 H11 0.9500 . ?
C12 C13 1.383(12) . ?
C12 C15 1.460(12) . ?
C13 C14 1.368(13) . ?
C13 H13 0.9500 . ?
C14 N1 1.340(12) . ?
C14 H14 0.9500 . ?
C15 C16 1.319(13) . ?
C15 H15 0.9500 . ?
C16 C17 1.456(12) 5_766 ?
C16 H16 0.9500 . ?
C17 C21 1.376(13) . ?
C17 C18 1.380(12) . ?
C17 C16 1.457(12) 5_766 ?
C18 C19 1.387(13) . ?
C18 H18 0.9500 . ?
C19 N2 1.351(12) . ?
C19 H19 0.9500 . ?
C20 N2 1.328(11) . ?
C20 C21 1.359(13) . ?
C20 H20 0.9500 . ?
C21 H21 0.9500 . ?
C22 N3 1.334(12) . ?
C22 C23 1.363(14) . ?
C22 H22 0.9500 . ?
C23 C24 1.345(16) . ?
C23 H23 0.9500 . ?
C24 C25 1.366(17) . ?
C24 C27 1.48(2) . ?
C24 C28' 1.60(4) . ?
C25 C26 1.412(14) . ?
C25 H25 0.9500 . ?
C26 N3 1.351(11) . ?
C26 H26 0.9500 . ?
C27 C28 1.295(16) . ?
C27 H27 0.9500 . ?
C28 C29 1.49(2) . ?
C28 H28 0.9500 . ?
C27' C28' 1.307(19) . ?
C27' C29 1.63(3) . ?
C27' H27' 0.9500 . ?
C28' H28' 0.9500 . ?
C29 C33 1.319(18) . ?
C29 C30 1.368(18) . ?
C30 C31 1.386(15) 4_655 ?
C30 H30 0.9500 . ?
C31 N4 1.334(12) . ?
C31 C30 1.386(15) 4_645 ?
C31 H31 0.9500 . ?
C32 N4 1.311(13) . ?
C32 C33 1.401(15) 4_645 ?
C32 H32 0.9500 . ?
C33 C32 1.401(15) 4_655 ?
C33 H33 0.9500 . ?
C34 N5 1.18(4) . ?
C34 C35 1.19(4) . ?
C35 H35A 0.9800 . ?
C35 H35B 0.9800 . ?
C35 H35C 0.9800 . ?
C36 N6 1.01(3) . ?
C36 C37 1.44(4) . ?
C37 H37A 0.9800 . ?
C37 H37B 0.9800 . ?
C37 H37C 0.9800 . ?
Cu1 N1 1.991(7) . ?
Cu1 N4 2.078(7) . ?
Cu1 S1 2.246(2) . ?
Cu1 Fe1 2.6138(17) . ?
Cu2 N2 1.988(7) . ?
Cu2 N3 2.019(7) . ?
Cu2 S1 2.335(3) . ?
Cu2 Fe2 2.5888(17) . ?
Fe1 S1 2.239(3) . ?
Fe1 Fe2 2.5926(19) . ?
Fe1 Fe3 2.6018(17) . ?
Fe2 S1 2.219(2) . ?
Fe2 Fe3 2.5954(18) . ?
Fe3 S1 2.183(2) . ?
